data_1538286
loop_
_publ_author_name
'Hoppe, R.'
'Glaum, H.'

_publ_section_title
;
 Ein neues Oxoindat K2 Na3 (In O4)
;
_journal_name_full 'Zeitschrift fuer Anorganische und Allgemeine Chemie'
_journal_page_first 31
_journal_page_last 39
_journal_volume 557
_journal_year 1988
_chemical_formula_sum 'In K2 Na3 O4'
_chemical_name_systematic 'K2 Na3 In O4'
_space_group_IT_number 58
_symmetry_space_group_name_Hall '-P 2 2n'
_symmetry_space_group_name_H-M 'P n n m'
_cell_angle_alpha 90
_cell_angle_beta 90
_cell_angle_gamma 90
_cell_formula_units_Z 4
_cell_length_a 9.555
_cell_length_b 9.276
_cell_length_c 7.534
_cell_volume 667.755
_citation_journal_id_ASTM ZAACAB
_cod_data_source_file Hoppe_ZAACAB_1988_1063.cif
_cod_data_source_block In1K2Na3O4
_cod_original_cell_volume 667.7549
_cod_original_formula_sum 'In1 K2 Na3 O4'
_cod_database_code 1538286

loop_
_symmetry_equiv_pos_as_xyz
x,y,z
-x,-y,z
x+1/2,-y+1/2,-z+1/2
-x+1/2,y+1/2,-z+1/2
-x,-y,-z
x,y,-z
-x-1/2,y-1/2,z-1/2
x-1/2,-y-1/2,z-1/2

loop_
_atom_site_label
_atom_site_type_symbol
_atom_site_fract_x
_atom_site_fract_y
_atom_site_fract_z
_atom_site_occupancy
_atom_site_U_iso_or_equiv
O1 O-2 0.2224 0.4293 0.5 1 0.0
Na2 Na+1 0.0725 0.7622 0 1 0.0
In1 In+3 0.1296 0.2269 0.5 1 0.0
K2 K+1 0.5 0 0.2548 1 0.0
O3 O-2 0.222 0.56 0 1 0.0
K1 K+1 0.7357 0.7685 0 1 0.0
Na1 Na+1 0.651 0.5187 0.2485 1 0.0
O2 O-2 0.4814 0.7004 0.2316 1 0.0
